data_7035024
loop_
_publ_author_name
'Suzuki, Kosuke'
'Sato, Rinta'
'Minato, Takuo'
'Shinoe, Masahiro'
'Yamaguchi, Kazuya'
'Mizuno, Noritaka'

_publ_section_title
;
 A cascade approach to hetero-pentanuclear manganese-oxide clusters in
 polyoxometalates and their single-molecule magnet properties.
;
_journal_issue 32
_journal_name_full 'Dalton transactions (Cambridge, England : 2003)'
_journal_page_first 14220
_journal_page_last 14226
_journal_paper_doi 10.1039/c5dt01363a
_journal_volume 44
_journal_year 2015
_chemical_formula_sum 'C120 Cl8 Fe Mn4 N7 O70 Si2 W18'
_chemical_formula_weight 6583.96
_space_group_crystal_system triclinic
_space_group_IT_number 2
_space_group_name_Hall '-P 1'
_space_group_name_H-M_alt 'P -1'
_symmetry_space_group_name_Hall '-P 1'
_symmetry_space_group_name_H-M 'P -1'
_atom_sites_solution_hydrogens none
_audit_creation_method SHELXL-2014/6
_audit_update_record
;
2015-02-13 deposited with the CCDC.
2015-05-07 downloaded from the CCDC.
;
_cell_angle_alpha 102.4537(9)
_cell_angle_beta 96.6522(9)
_cell_angle_gamma 93.5185(4)
_cell_formula_units_Z 2
_cell_length_a 14.29940(10)
_cell_length_b 20.0839(2)
_cell_length_c 34.1530(5)
_cell_measurement_temperature 123(2)
_cell_volume 9475.28(18)
_computing_cell_refinement HKL2000
_computing_data_collection 'Rigaku CrystalClear'
_computing_data_reduction HKL2000
_computing_structure_refinement 'SHELXL-2014/6 (Sheldrick, 2014)'
_computing_structure_solution 'SHELXS-97 (Sheldrick, 1990)'
_diffrn_ambient_temperature 123(2)
_diffrn_measured_fraction_theta_full 0.999
_diffrn_measured_fraction_theta_max 0.978
_diffrn_radiation_type MoK\a
_diffrn_radiation_wavelength 0.71069
_diffrn_reflns_av_unetI/netI 0.0384
_diffrn_reflns_Laue_measured_fraction_full 0.999
_diffrn_reflns_Laue_measured_fraction_max 0.978
_diffrn_reflns_number 51766
_diffrn_reflns_point_group_measured_fraction_full 0.999
_diffrn_reflns_point_group_measured_fraction_max 0.978
_diffrn_reflns_theta_full 25.240
_diffrn_reflns_theta_max 29.526
_diffrn_reflns_theta_min 1.784
_exptl_absorpt_coefficient_mu 11.402
_exptl_absorpt_correction_T_max 0.569
_exptl_absorpt_correction_T_min 0.215
_exptl_absorpt_correction_type empirical
_exptl_absorpt_process_details 'HKL2000 DENZO SCALEPACK'
_exptl_crystal_colour 'dark green'
_exptl_crystal_density_diffrn 2.308
_exptl_crystal_density_method 'not measured'
_exptl_crystal_description plate
_exptl_crystal_F_000 5902
_exptl_crystal_size_max 0.200
_exptl_crystal_size_mid 0.200
_exptl_crystal_size_min 0.200
_refine_diff_density_max 4.928
_refine_diff_density_min -3.283
_refine_diff_density_rms 0.293
_refine_ls_extinction_method none
_refine_ls_goodness_of_fit_ref 1.041
_refine_ls_hydrogen_treatment none
_refine_ls_matrix_type full
_refine_ls_number_parameters 1396
_refine_ls_number_reflns 51766
_refine_ls_number_restraints 32
_refine_ls_restrained_S_all 1.041
_refine_ls_R_factor_all 0.0789
_refine_ls_R_factor_gt 0.0561
_refine_ls_shift/su_max 0.002
_refine_ls_shift/su_mean 0.000
_refine_ls_structure_factor_coef Fsqd
_refine_ls_weighting_details 'w=1/[\s^2^(Fo^2^)+(0.0492P)^2^+245.8462P] where P=(Fo^2^+2Fc^2^)/3'
_refine_ls_weighting_scheme calc
_refine_ls_wR_factor_gt 0.1302
_refine_ls_wR_factor_ref 0.1455
_reflns_Friedel_coverage 0.000
_reflns_number_gt 39174
_reflns_number_total 51766
_reflns_threshold_expression 'I > 2\s(I)'
_cod_data_source_file c5dt01363a2.cif
_cod_data_source_block shelx
_cod_depositor_comments 'Adding full bibliography for 7035023--7035031.cif.'
_cod_database_code 7035024
_shelx_space_group_comment
;
The symmetry employed for this shelxl refinement is uniquely defined
by the following loop, which should always be used as a source of
symmetry information in preference to the above space-group names.
They are only intended as comments.
;
_shelx_estimated_absorpt_t_min 0.399
_shelx_estimated_absorpt_t_max 0.603
_shelxl_version_number 2014/6

loop_
_space_group_symop_operation_xyz
'x, y, z'
'-x, -y, -z'

loop_
_atom_site_label
_atom_site_type_symbol
_atom_site_fract_x
_atom_site_fract_y
_atom_site_fract_z
_atom_site_U_iso_or_equiv
_atom_site_adp_type
_atom_site_occupancy
_atom_site_site_symmetry_order
_atom_site_calc_flag
_atom_site_refinement_flags_adp
W1 W 0.25351(2) 0.68015(2) 0.33381(2) 0.02040(7) Uani 1 1 d .
W2 W 0.21908(2) 0.57516(2) 0.24017(2) 0.02008(7) Uani 1 1 d .
W3 W 0.40377(3) 0.46298(2) 0.20634(2) 0.02193(8) Uani 1 1 d .
W4 W 0.59928(2) 0.45956(2) 0.26897(2) 0.02105(7) Uani 1 1 d .
W5 W 0.64039(3) 0.57564(2) 0.37212(2) 0.02311(8) Uani 1 1 d .
W6 W 0.47593(3) 0.67974(2) 0.40149(2) 0.02384(8) Uani 1 1 d .
W7 W 0.29116(3) 0.53055(2) 0.37818(2) 0.02403(8) Uani 1 1 d .
W8 W 0.25917(3) 0.42560(2) 0.28511(2) 0.02290(8) Uani 1 1 d .
W9 W 0.45882(3) 0.42737(2) 0.34847(2) 0.02299(8) Uani 1 1 d .
W10 W 0.55273(2) 0.82794(2) 0.29064(2) 0.02185(8) Uani 1 1 d .
W11 W 0.52182(3) 0.72272(2) 0.19701(2) 0.02225(8) Uani 1 1 d .
W12 W 0.30040(3) 0.71973(2) 0.12812(2) 0.02484(8) Uani 1 1 d .
W13 W 0.13388(3) 0.82325(2) 0.15653(2) 0.02401(8) Uani 1 1 d .
W14 W 0.16906(3) 0.93926(2) 0.25983(2) 0.02364(8) Uani 1 1 d .
W15 W 0.36385(3) 0.93810(2) 0.32299(2) 0.02483(8) Uani 1 1 d .
W16 W 0.51009(3) 0.97558(2) 0.24483(2) 0.02441(8) Uani 1 1 d .
W17 W 0.48105(3) 0.87156(2) 0.15197(2) 0.02466(8) Uani 1 1 d .
W18 W 0.31045(3) 0.97392(2) 0.18075(2) 0.02427(8) Uani 1 1 d .
Fe1 Fe 0.38702(9) 0.70072(7) 0.26486(4) 0.0193(2) Uani 1 1 d .
Mn1 Mn 0.55836(10) 0.58930(7) 0.23358(4) 0.0213(3) Uani 1 1 d .
Mn2 Mn 0.59263(10) 0.69803(7) 0.33088(4) 0.0221(3) Uani 1 1 d .
Mn3 Mn 0.21382(10) 0.81000(8) 0.29479(4) 0.0225(3) Uani 1 1 d .
Mn4 Mn 0.18072(10) 0.69988(7) 0.19738(4) 0.0222(3) Uani 1 1 d .
Si1 Si 0.42764(16) 0.56838(12) 0.30499(7) 0.0164(4) Uani 1 1 d .
Si2 Si 0.34461(16) 0.83228(12) 0.22427(7) 0.0162(4) Uani 1 1 d .
O1 O 0.2734(4) 0.6595(3) 0.22684(19) 0.0204(12) Uani 1 1 d .
O2 O 0.2989(4) 0.7437(3) 0.30179(19) 0.0207(13) Uani 1 1 d .
O3 O 0.4848(5) 0.5247(3) 0.1904(2) 0.0245(14) Uani 1 1 d .
O4 O 0.6422(5) 0.5221(3) 0.2401(2) 0.0254(14) Uani 1 1 d .
O5 O 0.6866(5) 0.6554(4) 0.3580(2) 0.0267(14) Uani 1 1 d .
O6 O 0.5555(5) 0.7383(3) 0.3815(2) 0.0256(14) Uani 1 1 d .
O7 O 0.1754(5) 0.7330(4) 0.3559(2) 0.0284(15) Uani 1 1 d .
O8 O 0.1208(5) 0.5657(4) 0.2049(2) 0.0276(15) Uani 1 1 d .
O9 O 0.3626(5) 0.4087(4) 0.1606(2) 0.0294(15) Uani 1 1 d .
O10 O 0.6840(5) 0.4022(3) 0.2636(2) 0.0271(15) Uani 1 1 d .
O11 O 0.7395(5) 0.5573(4) 0.3999(2) 0.0298(15) Uani 1 1 d .
O12 O 0.4691(5) 0.7296(4) 0.4485(2) 0.0318(16) Uani 1 1 d .
O13 O 0.1740(4) 0.6330(3) 0.28468(19) 0.0201(12) Uani 1 1 d .
O14 O 0.3080(4) 0.5269(3) 0.2106(2) 0.0224(13) Uani 1 1 d .
O15 O 0.5083(5) 0.4152(3) 0.2230(2) 0.0224(13) Uani 1 1 d .
O16 O 0.6499(5) 0.5216(3) 0.3193(2) 0.0250(14) Uani 1 1 d .
O17 O 0.5806(5) 0.6295(4) 0.4147(2) 0.0279(15) Uani 1 1 d .
O18 O 0.3662(5) 0.7038(3) 0.3700(2) 0.0236(13) Uani 1 1 d .
O19 O 0.3521(4) 0.6191(3) 0.28964(19) 0.0201(12) Uani 1 1 d .
O20 O 0.4782(4) 0.5320(3) 0.26695(19) 0.0190(12) Uani 1 1 d .
O21 O 0.5054(4) 0.6134(3) 0.34015(19) 0.0188(12) Uani 1 1 d .
O22 O 0.2045(4) 0.5022(3) 0.2650(2) 0.0222(13) Uani 1 1 d .
O23 O 0.3338(5) 0.4232(3) 0.2430(2) 0.0228(13) Uani 1 1 d .
O24 O 0.5194(5) 0.4199(3) 0.3019(2) 0.0242(14) Uani 1 1 d .
O25 O 0.5486(5) 0.4992(4) 0.3743(2) 0.0263(14) Uani 1 1 d .
O26 O 0.3907(5) 0.5983(4) 0.4009(2) 0.0266(14) Uani 1 1 d .
O27 O 0.2362(5) 0.6011(3) 0.3536(2) 0.0234(13) Uani 1 1 d .
O28 O 0.3729(4) 0.5101(3) 0.32247(19) 0.0199(12) Uani 1 1 d .
O29 O 0.1738(5) 0.3605(4) 0.2647(2) 0.0328(16) Uani 1 1 d .
O30 O 0.3459(5) 0.3792(3) 0.3129(2) 0.0256(14) Uani 1 1 d .
O31 O 0.4967(5) 0.3587(4) 0.3671(2) 0.0320(16) Uani 1 1 d .
O32 O 0.3715(5) 0.4613(4) 0.3860(2) 0.0279(15) Uani 1 1 d .
O33 O 0.2248(5) 0.5315(4) 0.4170(2) 0.0349(17) Uani 1 1 d .
O34 O 0.2133(5) 0.4640(4) 0.3358(2) 0.0268(14) Uani 1 1 d .
O35 O 0.0879(4) 0.7432(4) 0.1700(2) 0.0256(14) Uani 1 1 d .
O36 O 0.2217(5) 0.6606(3) 0.1471(2) 0.0240(13) Uani 1 1 d .
O37 O 0.4763(4) 0.6589(3) 0.2284(2) 0.0230(13) Uani 1 1 d .
O38 O 0.5025(4) 0.7429(3) 0.30316(19) 0.0211(13) Uani 1 1 d .
O39 O 0.2838(5) 0.8750(3) 0.3387(2) 0.0250(14) Uani 1 1 d .
O40 O 0.1271(5) 0.8750(4) 0.2876(2) 0.0260(14) Uani 1 1 d .
O41 O 0.0353(5) 0.8408(4) 0.1278(2) 0.0349(17) Uani 1 1 d .
O42 O 0.1958(5) 0.7705(4) 0.1145(2) 0.0267(14) Uani 1 1 d .
O43 O 0.3099(6) 0.6711(4) 0.0807(2) 0.0347(17) Uani 1 1 d .
O44 O 0.4096(5) 0.6971(4) 0.1601(2) 0.0245(14) Uani 1 1 d .
O45 O 0.6030(5) 0.6707(4) 0.1758(2) 0.0321(16) Uani 1 1 d .
O46 O 0.5997(4) 0.7709(3) 0.2457(2) 0.0230(13) Uani 1 1 d .
O47 O 0.6523(5) 0.8406(4) 0.3255(2) 0.0322(16) Uani 1 1 d .
O48 O 0.4615(5) 0.8750(3) 0.3184(2) 0.0237(13) Uani 1 1 d .
O49 O 0.4026(6) 0.9922(4) 0.3686(2) 0.0354(17) Uani 1 1 d .
O50 O 0.2593(5) 0.9841(3) 0.3055(2) 0.0260(14) Uani 1 1 d .
O51 O 0.0810(5) 0.9926(4) 0.2643(2) 0.0315(16) Uani 1 1 d .
O52 O 0.1221(5) 0.8760(4) 0.2092(2) 0.0254(14) Uani 1 1 d .
O53 O 0.2680(4) 0.7858(3) 0.18853(19) 0.0208(13) Uani 1 1 d .
O54 O 0.4211(4) 0.7823(3) 0.2403(2) 0.0210(13) Uani 1 1 d .
O55 O 0.2927(4) 0.8684(3) 0.2617(2) 0.0211(13) Uani 1 1 d .
O56 O 0.2243(5) 0.8994(4) 0.1541(2) 0.0270(14) Uani 1 1 d .
O57 O 0.3832(5) 0.8020(4) 0.1288(2) 0.0264(14) Uani 1 1 d .
O58 O 0.5367(5) 0.8017(4) 0.1768(2) 0.0259(14) Uani 1 1 d .
O59 O 0.5650(5) 0.9003(4) 0.2644(2) 0.0272(15) Uani 1 1 d .
O60 O 0.4348(5) 0.9798(3) 0.2868(2) 0.0257(14) Uani 1 1 d .
O61 O 0.2476(5) 0.9804(4) 0.2262(2) 0.0271(15) Uani 1 1 d .
O62 O 0.3988(4) 0.8903(3) 0.2070(2) 0.0210(13) Uani 1 1 d .
O63 O 0.2729(5) 1.0404(4) 0.1608(2) 0.0328(16) Uani 1 1 d .
O64 O 0.3995(5) 0.9394(4) 0.1433(2) 0.0308(16) Uani 1 1 d .
O65 O 0.5477(5) 0.8703(4) 0.1134(2) 0.0356(17) Uani 1 1 d .
O66 O 0.5571(5) 0.9390(4) 0.1946(2) 0.0292(15) Uani 1 1 d .
O67 O 0.5946(5) 1.0424(4) 0.2653(3) 0.0346(17) Uani 1 1 d .
O68 O 0.4225(5) 1.0202(3) 0.2160(2) 0.0272(15) Uani 1 1 d .
O1H O 0.6350(5) 0.6506(4) 0.2803(2) 0.0254(14) Uani 1 1 d .
O2H O 0.1392(5) 0.7482(3) 0.2476(2) 0.0250(14) Uani 1 1 d .
N101 N 0.8358(8) 0.8780(6) 0.2137(3) 0.047(3) Uiso 1 1 d .
C101 C 0.7610(11) 0.8371(8) 0.1815(5) 0.055(3) Uiso 1 1 d .
C102 C 0.8008(11) 0.7916(8) 0.1457(5) 0.053(3) Uiso 1 1 d .
C103 C 0.7196(11) 0.7518(8) 0.1151(5) 0.058(4) Uiso 1 1 d .
C104 C 0.7574(15) 0.7078(11) 0.0775(6) 0.081(5) Uiso 1 1 d .
C111 C 0.9043(9) 0.9235(7) 0.1970(4) 0.044(3) Uiso 1 1 d .
C112 C 0.8577(12) 0.9777(9) 0.1781(5) 0.065(4) Uiso 1 1 d .
C113 C 0.9261(13) 1.0094(9) 0.1551(5) 0.066(4) Uiso 1 1 d .
C114 C 1.0193(15) 1.0473(11) 0.1786(6) 0.081(5) Uiso 1 1 d .
C121 C 0.7839(11) 0.9216(8) 0.2444(5) 0.054(3) Uiso 1 1 d .
C122 C 0.8476(13) 0.9649(9) 0.2808(5) 0.067(4) Uiso 1 1 d .
C123 C 0.791(2) 1.0086(15) 0.3103(9) 0.124(9) Uiso 1 1 d .
C124 C 0.859(2) 1.0527(16) 0.3450(10) 0.134(10) Uiso 1 1 d .
C131 C 0.8952(10) 0.8310(7) 0.2332(4) 0.048(3) Uiso 1 1 d .
C132 C 0.8387(11) 0.7789(8) 0.2497(5) 0.056(4) Uiso 1 1 d .
C133 C 0.9029(12) 0.7490(9) 0.2812(5) 0.066(4) Uiso 1 1 d .
C134 C 0.9379(13) 0.7986(9) 0.3198(5) 0.067(4) Uiso 1 1 d .
N201 N 0.9338(7) 0.4870(5) 0.2948(3) 0.034(2) Uiso 1 1 d .
C201 C 0.9786(9) 0.4252(6) 0.2736(4) 0.038(3) Uiso 1 1 d .
C202 C 0.9072(11) 0.3636(8) 0.2539(4) 0.052(3) Uiso 1 1 d .
C203 C 0.9564(10) 0.3013(8) 0.2352(4) 0.052(3) Uiso 1 1 d .
C204 C 0.8847(14) 0.2379(10) 0.2186(6) 0.077(5) Uiso 1 1 d .
C211 C 0.8666(8) 0.5144(6) 0.2655(3) 0.032(2) Uiso 1 1 d .
C212 C 0.9139(9) 0.5482(6) 0.2358(4) 0.040(3) Uiso 1 1 d .
C213 C 0.8360(11) 0.5740(8) 0.2086(5) 0.053(3) Uiso 1 1 d .
C214 C 0.8826(13) 0.6057(9) 0.1763(5) 0.067(4) Uiso 1 1 d .
C221 C 1.0160(8) 0.5413(6) 0.3153(3) 0.035(2) Uiso 1 1 d .
C222 C 0.9841(9) 0.6095(6) 0.3380(4) 0.039(3) Uiso 1 1 d .
C223 C 0.9986(9) 0.6191(7) 0.3829(4) 0.045(3) Uiso 1 1 d .
C224 C 0.9601(10) 0.6867(7) 0.4028(4) 0.049(3) Uiso 1 1 d .
C231 C 0.8769(7) 0.4699(5) 0.3270(3) 0.028(2) Uiso 1 1 d .
C232 C 0.9308(9) 0.4322(6) 0.3561(4) 0.040(3) Uiso 1 1 d .
C233 C 0.8705(11) 0.4237(8) 0.3885(5) 0.053(3) Uiso 1 1 d .
C234 C 0.9296(13) 0.3941(9) 0.4216(5) 0.068(4) Uiso 1 1 d .
N301 N 0.4710(8) 0.2126(6) 0.2434(3) 0.047(3) Uiso 1 1 d .
C301 C 0.4055(10) 0.2591(7) 0.2253(4) 0.050(3) Uiso 1 1 d .
C302 C 0.3127(12) 0.2212(9) 0.2007(5) 0.065(4) Uiso 1 1 d .
C303 C 0.2633(14) 0.2648(10) 0.1752(6) 0.075(5) Uiso 1 1 d .
C304 C 0.1678(17) 0.2295(12) 0.1523(7) 0.099(7) Uiso 1 1 d .
C311 C 0.4160(10) 0.1680(7) 0.2655(4) 0.051(3) Uiso 1 1 d .
C312 C 0.3744(10) 0.2085(8) 0.3011(4) 0.051(3) Uiso 1 1 d .
C313 C 0.3014(11) 0.1592(8) 0.3139(5) 0.059(4) Uiso 1 1 d .
C314 C 0.2085(13) 0.1443(10) 0.2848(6) 0.071(5) Uiso 1 1 d .
C321 C 0.5488(11) 0.2601(8) 0.2720(5) 0.054(3) Uiso 1 1 d .
C322 C 0.6279(13) 0.2205(10) 0.2886(6) 0.073(5) Uiso 1 1 d .
C323 C 0.6973(15) 0.2740(11) 0.3199(6) 0.081(5) Uiso 1 1 d .
C324 C 0.7811(18) 0.2358(13) 0.3357(8) 0.102(7) Uiso 1 1 d .
C331 C 0.5098(11) 0.1611(8) 0.2099(5) 0.055(4) Uiso 1 1 d .
C332 C 0.5744(14) 0.1974(10) 0.1849(6) 0.077(5) Uiso 1 1 d .
C333 C 0.6086(19) 0.1386(14) 0.1532(8) 0.111(8) Uiso 1 1 d .
C334 C 0.6758(18) 0.0960(13) 0.1715(7) 0.101(7) Uiso 1 1 d .
N401 N 0.2238(7) 0.8841(5) 0.4597(3) 0.037(2) Uiso 1 1 d .
C401 C 0.2187(9) 0.8057(6) 0.4511(4) 0.039(3) Uiso 1 1 d .
C402 C 0.2716(9) 0.7744(6) 0.4830(4) 0.040(3) Uiso 1 1 d .
C403 C 0.2505(10) 0.6966(7) 0.4703(4) 0.045(3) Uiso 1 1 d .
C404 C 0.1605(11) 0.6737(8) 0.4863(5) 0.058(4) Uiso 1 1 d .
C411 C 0.3279(9) 0.9144(6) 0.4692(4) 0.040(3) Uiso 1 1 d .
C412 C 0.3897(10) 0.8891(7) 0.4367(4) 0.048(3) Uiso 1 1 d .
C413 C 0.4869(11) 0.9325(8) 0.4494(5) 0.055(4) Uiso 1 1 d .
C414 C 0.5610(13) 0.9080(10) 0.4229(6) 0.071(5) Uiso 1 1 d .
C421 C 0.1792(8) 0.9140(6) 0.4971(4) 0.037(2) Uiso 1 1 d .
C422 C 0.0715(11) 0.8995(8) 0.4921(5) 0.053(3) Uiso 1 1 d .
C423 C 0.0358(12) 0.9097(8) 0.5347(5) 0.061(4) Uiso 1 1 d .
C424 C 0.0565(13) 0.8489(10) 0.5544(6) 0.071(5) Uiso 1 1 d .
C431 C 0.1759(9) 0.9017(6) 0.4212(4) 0.039(3) Uiso 1 1 d .
C432 C 0.1838(9) 0.9774(7) 0.4210(4) 0.044(3) Uiso 1 1 d .
C433 C 0.1144(10) 0.9872(7) 0.3850(4) 0.048(3) Uiso 1 1 d .
C434 C 0.1308(12) 1.0610(9) 0.3780(5) 0.065(4) Uiso 1 1 d .
N501 N 0.2552(15) 0.4563(11) 0.0632(6) 0.1044(19) Uiso 1 1 d U
C501 C 0.2522(18) 0.4578(13) 0.0151(8) 0.105(2) Uiso 1 1 d U
C502 C 0.2295(18) 0.5282(13) 0.0099(8) 0.105(2) Uiso 1 1 d U
C503 C 0.2323(19) 0.5404(14) -0.0322(8) 0.106(2) Uiso 1 1 d U
C504 C 0.1995(19) 0.5924(14) -0.0468(8) 0.107(3) Uiso 1 1 d U
C511 C 0.3378(18) 0.5054(13) 0.0898(8) 0.102(2) Uiso 1 1 d U
C512 C 0.4276(18) 0.5039(13) 0.0702(8) 0.102(2) Uiso 1 1 d U
C513 C 0.5036(18) 0.5549(13) 0.0968(8) 0.101(2) Uiso 1 1 d U
C514 C 0.5977(18) 0.5554(13) 0.0836(8) 0.103(3) Uiso 1 1 d U
C521 C 0.1632(19) 0.4630(13) 0.0765(8) 0.105(2) Uiso 1 1 d U
C522 C 0.1619(18) 0.4509(13) 0.1139(8) 0.104(2) Uiso 1 1 d U
C523 C 0.0434(18) 0.4370(13) 0.1240(8) 0.104(2) Uiso 1 1 d U
C524 C 0.0472(18) 0.4046(13) 0.1584(8) 0.104(3) Uiso 1 1 d U
C531 C 0.2901(19) 0.3776(14) 0.0610(8) 0.106(2) Uiso 1 1 d U
C532 C 0.2212(19) 0.3217(14) 0.0422(8) 0.108(2) Uiso 1 1 d U
C533 C 0.2664(19) 0.2571(14) 0.0440(8) 0.109(2) Uiso 1 1 d U
C534 C 0.1777(19) 0.1929(14) 0.0273(8) 0.113(3) Uiso 1 1 d U
N601 N 0.3018(19) 0.8724(14) 0.0255(8) 0.140(3) Uiso 1 1 d U
C601 C 0.335(2) 0.8025(17) 0.0312(10) 0.140(3) Uiso 1 1 d U
C602 C 0.411(2) 0.7809(17) 0.0069(10) 0.140(3) Uiso 1 1 d U
C603 C 0.430(2) 0.6965(17) 0.0095(10) 0.141(3) Uiso 1 1 d U
C604 C 0.508(2) 0.7183(17) 0.0338(10) 0.142(3) Uiso 1 1 d U
C611 C 0.392(2) 0.9276(17) 0.0444(10) 0.141(3) Uiso 1 1 d U
C612 C 0.329(2) 1.0013(17) 0.0557(10) 0.142(3) Uiso 1 1 d U
C613 C 0.436(2) 1.0512(17) 0.0706(10) 0.143(3) Uiso 1 1 d U
C614 C 0.388(2) 1.1242(17) 0.0844(10) 0.144(3) Uiso 1 1 d U
C621 C 0.218(2) 0.8804(17) 0.0493(10) 0.140(3) Uiso 1 1 d U
C622 C 0.195(2) 0.9562(17) 0.0507(10) 0.141(3) Uiso 1 1 d U
C623 C 0.095(2) 0.9565(17) 0.0709(10) 0.141(3) Uiso 1 1 d U
C624 C 0.063(2) 1.0391(17) 0.0721(10) 0.142(3) Uiso 1 1 d U
C631 C 0.276(2) 0.8733(17) -0.0194(10) 0.139(3) Uiso 1 1 d U
C632 C 0.196(2) 0.8210(17) -0.0391(10) 0.139(3) Uiso 1 1 d U
C633 C 0.171(2) 0.8311(17) -0.0843(10) 0.139(3) Uiso 1 1 d U
C634 C 0.083(2) 0.7814(17) -0.1048(10) 0.139(3) Uiso 1 1 d U
N701 N 0.6577(9) 0.6665(7) 0.5436(4) 0.056(3) Uiso 1 1 d .
C701 C 0.7084(9) 0.6784(7) 0.5867(4) 0.041(3) Uiso 1 1 d .
C702 C 0.8030(10) 0.7228(8) 0.5951(4) 0.051(3) Uiso 1 1 d .
C703 C 0.8549(12) 0.7096(8) 0.6346(5) 0.060(4) Uiso 1 1 d .
C704 C 0.9484(14) 0.7613(10) 0.6488(6) 0.074(5) Uiso 1 1 d .
C711 C 0.7229(12) 0.6286(9) 0.5114(5) 0.065(4) Uiso 1 1 d .
C712 C 0.7734(13) 0.5735(9) 0.5238(5) 0.067(4) Uiso 1 1 d .
C713 C 0.8353(16) 0.5364(11) 0.4910(7) 0.089(6) Uiso 1 1 d .
C714 C 0.9063(15) 0.5871(11) 0.4834(6) 0.084(6) Uiso 1 1 d .
C721 C 0.5682(9) 0.6212(6) 0.5430(4) 0.039(3) Uiso 1 1 d .
C722 C 0.4975(10) 0.6122(7) 0.5053(4) 0.045(3) Uiso 1 1 d .
C723 C 0.4087(10) 0.5680(7) 0.5096(4) 0.048(3) Uiso 1 1 d .
C724 C 0.3563(13) 0.6052(10) 0.5447(6) 0.071(5) Uiso 1 1 d .
C731 C 0.6368(15) 0.7311(11) 0.5318(7) 0.085(6) Uiso 1 1 d .
C732 C 0.5726(19) 0.7699(14) 0.5566(8) 0.108(8) Uiso 1 1 d .
C733 C 0.5531(16) 0.8376(12) 0.5357(7) 0.088(6) Uiso 1 1 d .
C734 C 0.6439(17) 0.8895(12) 0.5473(7) 0.097(7) Uiso 1 1 d .
C11 C 1.0084(17) 0.7199(13) 0.0479(7) 0.099(7) Uiso 1 1 d .
C12 C 1.0388(17) 0.6642(12) 0.0684(7) 0.095(7) Uiso 1 1 d .
Cl11 Cl 1.0267(6) 0.7084(5) -0.0022(3) 0.142(3) Uiso 1 1 d .
Cl12 Cl 0.9679(5) 0.5828(3) 0.0472(2) 0.1046(18) Uiso 1 1 d .
C21 C 0.7503(11) 0.7925(8) 0.4459(5) 0.052(3) Uiso 1 1 d .
C22 C 0.7789(10) 0.8239(8) 0.4128(4) 0.051(3) Uiso 1 1 d .
Cl21 Cl 0.8408(4) 0.7870(3) 0.48341(15) 0.0779(12) Uiso 1 1 d .
Cl22 Cl 0.8373(4) 0.9082(3) 0.43128(19) 0.0993(17) Uiso 1 1 d .
C31 C 0.652(2) 0.3955(16) 0.1570(10) 0.131(10) Uiso 1 1 d .
C32 C 0.575(2) 0.3766(15) 0.1310(9) 0.118(9) Uiso 1 1 d .
Cl31 Cl 0.7657(9) 0.3698(6) 0.1510(4) 0.195(4) Uiso 1 1 d .
Cl32 Cl 0.5623(9) 0.2951(7) 0.1000(4) 0.204(5) Uiso 1 1 d .
C41 C 0.462(3) 0.897(2) 0.6353(11) 0.159(13) Uiso 1 1 d .
C42 C 0.383(3) 0.9396(19) 0.6389(12) 0.162(13) Uiso 1 1 d .
Cl41 Cl 0.3976(16) 0.8156(12) 0.6128(7) 0.347(10) Uiso 1 1 d .
Cl42 Cl 0.3312(16) 0.9403(11) 0.5853(7) 0.348(10) Uiso 1 1 d .

loop_
_atom_site_aniso_label
_atom_site_aniso_U_11
_atom_site_aniso_U_22
_atom_site_aniso_U_33
_atom_site_aniso_U_23
_atom_site_aniso_U_13
_atom_site_aniso_U_12
W1 0.01714(16) 0.02322(18) 0.02256(18) 0.00687(14) 0.00486(13) 0.00477(13)
W2 0.01482(15) 0.02142(17) 0.02418(18) 0.00623(14) 0.00149(13) 0.00119(12)
W3 0.01862(16) 0.02233(18) 0.02325(18) 0.00198(14) 0.00178(13) 0.00257(13)
W4 0.01602(15) 0.02065(17) 0.02734(19) 0.00615(14) 0.00387(13) 0.00367(13)
W5 0.01803(16) 0.02580(19) 0.02514(19) 0.00637(15) -0.00127(14) 0.00470(14)
W6 0.02234(17) 0.02822(19) 0.02046(18) 0.00406(15) 0.00136(14) 0.00618(14)
W7 0.02247(17) 0.02795(19) 0.02611(19) 0.01199(15) 0.00836(14) 0.00593(14)
W8 0.01705(16) 0.02055(17) 0.0323(2) 0.00905(15) 0.00316(14) 0.00022(13)
W9 0.02049(17) 0.02371(18) 0.02797(19) 0.01154(15) 0.00427(14) 0.00440(14)
W10 0.01511(15) 0.02171(17) 0.02869(19) 0.00722(14) 0.00022(13) 0.00079(13)
W11 0.01821(16) 0.02377(18) 0.02763(19) 0.00865(15) 0.00748(14) 0.00539(13)
W12 0.02459(18) 0.02759(19) 0.02170(18) 0.00388(15) 0.00331(14) 0.00279(15)
W13 0.01803(16) 0.02752(19) 0.02695(19) 0.00890(15) -0.00083(14) 0.00282(14)
W14 0.01864(16) 0.02346(18) 0.0303(2) 0.00670(15) 0.00549(14) 0.00685(14)
W15 0.02319(18) 0.02335(18) 0.02581(19) 0.00094(15) 0.00240(14) 0.00328(14)
W16 0.01837(16) 0.02009(17) 0.0354(2) 0.00869(15) 0.00222(15) 0.00013(13)
W17 0.02073(17) 0.02765(19) 0.0299(2) 0.01255(16) 0.00832(15) 0.00447(14)
W18 0.02009(17) 0.02313(18) 0.0323(2) 0.01165(15) 0.00349(15) 0.00371(14)
Fe1 0.0152(5) 0.0195(6) 0.0240(6) 0.0065(5) 0.0026(5) 0.0026(4)
Mn1 0.0168(6) 0.0229(7) 0.0248(7) 0.0046(5) 0.0047(5) 0.0046(5)
Mn2 0.0172(6) 0.0231(7) 0.0246(7) 0.0036(6) 0.0000(5) 0.0018(5)
Mn3 0.0181(6) 0.0259(7) 0.0230(7) 0.0036(6) 0.0039(5) 0.0040(5)
Mn4 0.0171(6) 0.0236(7) 0.0247(7) 0.0037(6) 0.0011(5) 0.0015(5)
Si1 0.0144(10) 0.0157(11) 0.0187(11) 0.0031(9) 0.0022(9) 0.0008(8)
Si2 0.0112(10) 0.0170(11) 0.0207(12) 0.0043(9) 0.0017(8) 0.0036(8)
O1 0.019(3) 0.021(3) 0.024(3) 0.008(3) 0.004(2) 0.003(2)
O2 0.019(3) 0.022(3) 0.023(3) 0.008(3) 0.005(2) 0.003(2)
O3 0.021(3) 0.028(3) 0.026(3) 0.008(3) 0.007(3) 0.005(3)
O4 0.021(3) 0.025(3) 0.032(4) 0.008(3) 0.008(3) 0.005(3)
O5 0.018(3) 0.029(4) 0.033(4) 0.012(3) -0.002(3) 0.001(3)
O6 0.019(3) 0.024(3) 0.032(4) 0.003(3) 0.001(3) 0.003(3)
O7 0.021(3) 0.036(4) 0.028(4) 0.005(3) 0.005(3) 0.005(3)
O8 0.026(3) 0.027(4) 0.031(4) 0.007(3) 0.005(3) 0.003(3)
O9 0.021(3) 0.030(4) 0.032(4) -0.001(3) -0.002(3) 0.002(3)
O10 0.017(3) 0.022(3) 0.040(4) 0.006(3) 0.001(3) -0.003(3)
O11 0.023(3) 0.033(4) 0.034(4) 0.009(3) -0.002(3) 0.005(3)
O12 0.030(4) 0.039(4) 0.027(4) 0.005(3) 0.004(3) 0.012(3)
O13 0.015(3) 0.021(3) 0.026(3) 0.007(3) 0.004(2) -0.002(2)
O14 0.016(3) 0.028(3) 0.023(3) 0.006(3) 0.001(2) 0.001(2)
O15 0.023(3) 0.016(3) 0.029(3) 0.004(3) 0.007(3) 0.003(2)
O16 0.018(3) 0.026(3) 0.031(4) 0.005(3) 0.004(3) 0.004(3)
O17 0.022(3) 0.034(4) 0.030(4) 0.012(3) 0.000(3) 0.005(3)
O18 0.021(3) 0.026(3) 0.025(3) 0.006(3) 0.002(3) 0.008(3)
O19 0.016(3) 0.021(3) 0.025(3) 0.006(3) 0.005(2) 0.006(2)
O20 0.021(3) 0.018(3) 0.019(3) 0.005(2) 0.006(2) 0.000(2)
O21 0.017(3) 0.016(3) 0.022(3) 0.006(2) 0.000(2) -0.002(2)
O22 0.014(3) 0.022(3) 0.033(4) 0.009(3) 0.007(3) 0.003(2)
O23 0.023(3) 0.019(3) 0.027(3) 0.006(3) 0.004(3) 0.005(2)
O24 0.021(3) 0.025(3) 0.029(4) 0.011(3) 0.002(3) 0.002(3)
O25 0.022(3) 0.032(4) 0.026(4) 0.011(3) 0.004(3) 0.002(3)
O26 0.022(3) 0.035(4) 0.024(3) 0.010(3) 0.002(3) 0.008(3)
O27 0.021(3) 0.021(3) 0.030(4) 0.008(3) 0.004(3) 0.005(2)
O28 0.017(3) 0.020(3) 0.024(3) 0.008(3) 0.004(2) 0.000(2)
O29 0.024(3) 0.029(4) 0.046(5) 0.011(3) 0.003(3) 0.003(3)
O30 0.019(3) 0.023(3) 0.035(4) 0.009(3) 0.001(3) 0.000(3)
O31 0.025(3) 0.033(4) 0.041(4) 0.012(3) 0.007(3) 0.004(3)
O32 0.023(3) 0.037(4) 0.030(4) 0.016(3) 0.009(3) 0.009(3)
O33 0.034(4) 0.039(4) 0.036(4) 0.014(3) 0.012(3) 0.008(3)
O34 0.019(3) 0.032(4) 0.035(4) 0.014(3) 0.009(3) 0.006(3)
O35 0.016(3) 0.029(4) 0.031(4) 0.007(3) 0.001(3) -0.001(3)
O36 0.025(3) 0.024(3) 0.022(3) 0.005(3) -0.002(3) 0.002(3)
O37 0.020(3) 0.023(3) 0.027(3) 0.005(3) 0.007(3) 0.004(2)
O38 0.018(3) 0.021(3) 0.023(3) 0.004(3) -0.001(2) 0.001(2)
O39 0.024(3) 0.023(3) 0.027(3) 0.002(3) 0.006(3) 0.003(3)
O40 0.019(3) 0.029(4) 0.031(4) 0.009(3) 0.003(3) 0.009(3)
O41 0.022(3) 0.048(5) 0.037(4) 0.017(4) -0.001(3) 0.003(3)
O42 0.028(3) 0.027(4) 0.025(3) 0.009(3) 0.002(3) 0.001(3)
O43 0.037(4) 0.038(4) 0.028(4) 0.005(3) 0.007(3) 0.001(3)
O44 0.020(3) 0.030(4) 0.025(3) 0.008(3) 0.004(3) 0.004(3)
O45 0.024(3) 0.033(4) 0.044(4) 0.016(3) 0.008(3) 0.005(3)
O46 0.016(3) 0.025(3) 0.033(4) 0.013(3) 0.009(3) 0.004(2)
O47 0.022(3) 0.031(4) 0.041(4) 0.006(3) 0.003(3) -0.004(3)
O48 0.020(3) 0.025(3) 0.026(3) 0.006(3) 0.000(3) 0.005(3)
O49 0.036(4) 0.024(4) 0.043(5) 0.003(3) 0.002(3) 0.003(3)
O50 0.022(3) 0.023(3) 0.033(4) 0.005(3) 0.004(3) 0.004(3)
O51 0.025(4) 0.030(4) 0.042(4) 0.011(3) 0.006(3) 0.010(3)
O52 0.018(3) 0.027(3) 0.033(4) 0.009(3) 0.004(3) 0.004(3)
O53 0.016(3) 0.025(3) 0.020(3) 0.004(3) -0.001(2) -0.003(2)
O54 0.018(3) 0.021(3) 0.026(3) 0.009(3) 0.002(2) 0.004(2)
O55 0.017(3) 0.019(3) 0.026(3) 0.004(3) 0.003(2) 0.001(2)
O56 0.027(3) 0.028(4) 0.026(4) 0.007(3) 0.001(3) 0.002(3)
O57 0.025(3) 0.029(4) 0.027(4) 0.008(3) 0.006(3) 0.002(3)
O58 0.019(3) 0.028(4) 0.034(4) 0.013(3) 0.005(3) 0.002(3)
O59 0.020(3) 0.025(3) 0.038(4) 0.013(3) 0.001(3) 0.001(3)
O60 0.022(3) 0.022(3) 0.032(4) 0.004(3) 0.001(3) 0.005(3)
O61 0.022(3) 0.025(3) 0.036(4) 0.008(3) 0.006(3) 0.009(3)
O62 0.015(3) 0.023(3) 0.025(3) 0.005(3) 0.005(2) -0.001(2)
O63 0.027(4) 0.033(4) 0.044(4) 0.019(3) 0.007(3) 0.006(3)
O64 0.029(4) 0.033(4) 0.032(4) 0.012(3) 0.005(3) 0.002(3)
O65 0.032(4) 0.041(4) 0.039(4) 0.018(4) 0.009(3) 0.006(3)
O66 0.023(3) 0.027(4) 0.041(4) 0.016(3) 0.005(3) 0.001(3)
O67 0.023(3) 0.032(4) 0.051(5) 0.018(4) 0.000(3) -0.002(3)
O68 0.019(3) 0.021(3) 0.041(4) 0.008(3) 0.002(3) 0.004(3)
O1H 0.020(3) 0.027(3) 0.030(4) 0.006(3) 0.001(3) 0.008(3)
O2H 0.024(3) 0.027(3) 0.025(3) 0.008(3) -0.001(3) 0.006(3)

loop_
_atom_type_symbol
_atom_type_description
_atom_type_scat_dispersion_real
_atom_type_scat_dispersion_imag
_atom_type_scat_source
C C 0.0033 0.0016 'International Tables Vol C Tables 4.2.6.8 and 6.1.1.4'
N N 0.0061 0.0033 'International Tables Vol C Tables 4.2.6.8 and 6.1.1.4'
O O 0.0106 0.0060 'International Tables Vol C Tables 4.2.6.8 and 6.1.1.4'
Si Si 0.0817 0.0704 'International Tables Vol C Tables 4.2.6.8 and 6.1.1.4'
Cl Cl 0.1484 0.1585 'International Tables Vol C Tables 4.2.6.8 and 6.1.1.4'
Mn Mn 0.3368 0.7283 'International Tables Vol C Tables 4.2.6.8 and 6.1.1.4'
Fe Fe 0.3463 0.8444 'International Tables Vol C Tables 4.2.6.8 and 6.1.1.4'
W W -0.8490 6.8722 'International Tables Vol C Tables 4.2.6.8 and 6.1.1.4'

loop_
_geom_angle_atom_site_label_1
_geom_angle_atom_site_label_2
_geom_angle_atom_site_label_3
_geom_angle
O7 W1 O27 104.1(3)
O7 W1 O18 103.9(3)
O27 W1 O18 88.2(3)
O7 W1 O13 99.9(3)
O27 W1 O13 87.9(3)
O18 W1 O13 156.1(3)
O7 W1 O2 95.2(3)
O27 W1 O2 160.6(3)
O18 W1 O2 89.4(3)
O13 W1 O2 86.5(3)
O7 W1 O19 166.1(3)
O27 W1 O19 87.4(3)
O18 W1 O19 84.1(3)
O13 W1 O19 72.2(2)
O2 W1 O19 73.3(2)
O7 W1 Mn3 64.6(2)
O27 W1 Mn3 162.4(2)
O18 W1 Mn3 107.2(2)
O13 W1 Mn3 81.25(19)
O2 W1 Mn3 32.70(18)
O19 W1 Mn3 102.33(15)
O8 W2 O22 104.8(3)
O8 W2 O14 103.1(3)
O22 W2 O14 88.2(3)
O8 W2 O13 99.4(3)
O22 W2 O13 89.3(3)
O14 W2 O13 157.3(3)
O8 W2 O1 94.3(3)
O22 W2 O1 160.9(3)
O14 W2 O1 87.7(3)
O13 W2 O1 87.3(3)
O8 W2 O19 165.0(3)
O22 W2 O19 88.0(3)
O14 W2 O19 84.6(2)
O13 W2 O19 72.7(2)
O1 W2 O19 73.0(2)
O8 W2 Mn4 62.5(2)
O22 W2 Mn4 163.73(19)
O14 W2 Mn4 104.2(2)
O13 W2 Mn4 83.27(19)
O1 W2 Mn4 33.48(18)
O19 W2 Mn4 103.42(15)
O9 W3 O3 100.8(3)
O9 W3 O15 99.4(3)
O3 W3 O15 91.0(3)
O9 W3 O14 101.1(3)
O3 W3 O14 90.9(3)
O15 W3 O14 158.7(3)
O9 W3 O23 101.3(3)
O3 W3 O23 157.8(3)
O15 W3 O23 86.9(3)
O14 W3 O23 83.4(3)
O9 W3 O20 172.8(3)
O3 W3 O20 76.0(3)
O15 W3 O20 74.4(2)
O14 W3 O20 85.5(2)
O23 W3 O20 82.1(2)
O9 W3 Mn1 133.6(3)
O3 W3 Mn1 33.1(2)
O15 W3 Mn1 81.76(19)
O14 W3 Mn1 88.34(19)
O23 W3 Mn1 124.9(2)
O20 W3 Mn1 42.95(15)
O10 W4 O4 101.0(3)
O10 W4 O16 101.6(3)
O4 W4 O16 90.4(3)
O10 W4 O15 99.0(3)
O4 W4 O15 90.6(3)
O16 W4 O15 158.8(3)
O10 W4 O24 100.9(3)
O4 W4 O24 158.1(3)
O16 W4 O24 84.4(3)
O15 W4 O24 86.7(3)
O10 W4 O20 172.3(3)
O4 W4 O20 76.1(2)
O16 W4 O20 85.7(2)
O15 W4 O20 74.0(2)
O24 W4 O20 82.2(2)
O10 W4 Mn1 133.8(2)
O4 W4 Mn1 33.1(2)
O16 W4 Mn1 87.6(2)
O15 W4 Mn1 81.77(19)
O24 W4 Mn1 125.15(19)
O20 W4 Mn1 43.03(15)
O11 W5 O5 100.7(3)
O11 W5 O16 101.6(3)
O5 W5 O16 91.5(3)
O11 W5 O17 100.3(3)
O5 W5 O17 90.7(3)
O16 W5 O17 157.2(3)
O11 W5 O25 101.4(3)
O5 W5 O25 158.0(3)
O16 W5 O25 83.6(3)
O17 W5 O25 86.0(3)
O11 W5 O21 172.9(3)
O5 W5 O21 76.1(2)
O16 W5 O21 84.9(2)
O17 W5 O21 73.6(3)
O25 W5 O21 82.0(2)
O11 W5 Mn2 133.7(3)
O5 W5 Mn2 33.3(2)
O16 W5 Mn2 87.9(2)
O17 W5 Mn2 81.5(2)
O25 W5 Mn2 124.8(2)
O21 W5 Mn2 42.82(15)
O12 W6 O6 100.3(3)
O12 W6 O17 99.6(3)
O6 W6 O17 90.5(3)
O12 W6 O18 101.1(3)
O6 W6 O18 90.7(3)
O17 W6 O18 158.6(3)
O12 W6 O26 101.7(3)
O6 W6 O26 157.8(3)
O17 W6 O26 88.3(3)
O18 W6 O26 82.7(3)
O12 W6 O21 172.8(3)
O6 W6 O21 76.0(3)
O17 W6 O21 74.5(3)
O18 W6 O21 85.1(2)
O26 W6 O21 82.4(2)
O12 W6 Mn2 133.2(3)
O6 W6 Mn2 33.2(2)
O17 W6 Mn2 81.7(2)
O18 W6 Mn2 87.8(2)
O26 W6 Mn2 125.0(2)
O21 W6 Mn2 42.81(15)
O33 W7 O26 103.3(3)
O33 W7 O32 100.5(3)
O26 W7 O32 90.3(3)
O33 W7 O34 99.8(3)
O26 W7 O34 156.6(3)
O32 W7 O34 89.0(3)
O33 W7 O27 100.8(3)
O26 W7 O27 85.1(3)
O32 W7 O27 158.7(3)
O34 W7 O27 87.1(3)
O33 W7 O28 170.5(3)
O26 W7 O28 84.7(3)
O32 W7 O28 74.2(3)
O34 W7 O28 72.6(2)
O27 W7 O28 84.7(2)
O29 W8 O23 102.3(3)
O29 W8 O30 100.2(3)
O23 W8 O30 92.0(3)
O29 W8 O34 100.7(3)
O23 W8 O34 156.3(3)
O30 W8 O34 89.5(3)
O29 W8 O22 101.0(3)
O23 W8 O22 83.9(3)
O30 W8 O22 158.8(3)
O34 W8 O22 86.2(3)
O29 W8 O28 171.2(3)
O23 W8 O28 85.2(3)
O30 W8 O28 74.7(3)
O34 W8 O28 72.4(3)
O22 W8 O28 84.2(2)
O31 W9 O25 103.6(3)
O31 W9 O24 102.0(3)
O25 W9 O24 88.3(3)
O31 W9 O32 100.8(3)
O25 W9 O32 90.4(3)
O24 W9 O32 156.8(3)
O31 W9 O30 97.7(3)
O25 W9 O30 158.7(3)
O24 W9 O30 87.4(3)
O32 W9 O30 85.4(3)
O31 W9 O28 167.4(3)
O25 W9 O28 87.0(3)
O24 W9 O28 84.8(2)
O32 W9 O28 72.0(3)
O30 W9 O28 71.9(2)
O47 W10 O59 104.0(3)
O47 W10 O48 104.7(3)
O59 W10 O48 87.8(3)
O47 W10 O46 99.3(3)
O59 W10 O46 87.7(3)
O48 W10 O46 155.9(3)
O47 W10 O38 95.9(3)
O59 W10 O38 160.0(3)
O48 W10 O38 89.4(3)
O46 W10 O38 86.7(3)
O47 W10 O54 166.3(3)
O59 W10 O54 86.7(3)
O48 W10 O54 83.9(3)
O46 W10 O54 72.2(2)
O38 W10 O54 73.3(2)
O45 W11 O58 104.4(3)
O45 W11 O44 104.3(3)
O58 W11 O44 87.9(3)
O45 W11 O46 99.2(3)
O58 W11 O46 88.0(3)
O44 W11 O46 156.5(3)
O45 W11 O37 95.1(3)
O58 W11 O37 160.4(3)
O44 W11 O37 88.7(3)
O46 W11 O37 87.5(3)
O45 W11 O54 165.7(3)
O58 W11 O54 87.2(3)
O44 W11 O54 84.2(3)
O46 W11 O54 72.5(2)
O37 W11 O54 73.3(2)
O45 W11 Mn1 63.9(2)
O58 W11 Mn1 164.3(2)
O44 W11 Mn1 104.8(2)
O46 W11 Mn1 83.96(19)
O37 W11 Mn1 32.63(18)
O54 W11 Mn1 103.08(15)
O43 W12 O36 100.8(3)
O43 W12 O42 99.7(3)
O36 W12 O42 91.2(3)
O43 W12 O44 101.5(3)
O36 W12 O44 91.0(3)
O42 W12 O44 157.9(3)
O43 W12 O57 100.7(3)
O36 W12 O57 158.4(3)
O42 W12 O57 86.8(3)
O44 W12 O57 83.1(3)
O43 W12 O53 172.7(3)
O36 W12 O53 76.7(3)
O42 W12 O53 73.7(3)
O44 W12 O53 85.4(3)
O57 W12 O53 82.1(3)
O43 W12 Mn4 133.8(3)
O36 W12 Mn4 33.4(2)
O42 W12 Mn4 81.6(2)
O44 W12 Mn4 88.2(2)
O57 W12 Mn4 125.3(2)
O53 W12 Mn4 43.28(16)
O41 W13 O35 100.6(3)
O41 W13 O52 102.2(3)
O35 W13 O52 91.2(3)
O41 W13 O42 100.0(3)
O35 W13 O42 90.7(3)
O52 W13 O42 157.0(3)
O41 W13 O56 100.8(3)
O35 W13 O56 158.6(3)
O52 W13 O56 84.8(3)
O42 W13 O56 85.1(3)
O41 W13 O53 172.1(3)
O35 W13 O53 76.2(3)
O52 W13 O53 85.2(3)
O42 W13 O53 73.1(3)
O56 W13 O53 82.5(3)
O41 W13 Mn4 133.3(3)
O35 W13 Mn4 33.1(2)
O52 W13 Mn4 87.8(2)
O42 W13 Mn4 81.4(2)
O56 W13 Mn4 125.6(2)
O53 W13 Mn4 43.09(16)
O51 W14 O40 100.4(3)
O51 W14 O50 101.0(3)
O40 W14 O50 91.7(3)
O51 W14 O52 101.1(3)
O40 W14 O52 89.5(3)
O50 W14 O52 157.4(3)
O51 W14 O61 101.4(3)
O40 W14 O61 158.0(3)
O50 W14 O61 87.2(3)
O52 W14 O61 83.4(3)
O51 W14 O55 173.5(3)
O40 W14 O55 76.1(2)
O50 W14 O55 73.9(3)
O52 W14 O55 84.5(2)
O61 W14 O55 82.5(2)
O51 W14 Mn3 133.3(3)
O40 W14 Mn3 33.2(2)
O50 W14 Mn3 81.8(2)
O52 W14 Mn3 86.9(2)
O61 W14 Mn3 125.31(19)
O55 W14 Mn3 43.00(16)
O49 W15 O39 100.6(3)
O49 W15 O50 99.7(3)
O39 W15 O50 91.4(3)
O49 W15 O48 101.8(3)
O39 W15 O48 91.0(3)
O50 W15 O48 157.5(3)
O49 W15 O60 101.1(3)
O39 W15 O60 158.2(3)
O50 W15 O60 86.6(3)
O48 W15 O60 83.0(3)
O49 W15 O55 173.0(3)
O39 W15 O55 76.5(3)
O50 W15 O55 74.2(3)
O48 W15 O55 84.6(2)
O60 W15 O55 82.2(3)
O49 W15 Mn3 133.8(3)
O39 W15 Mn3 33.4(2)
O50 W15 Mn3 82.0(2)
O48 W15 Mn3 87.8(2)
O60 W15 Mn3 125.1(2)
O55 W15 Mn3 43.04(16)
O67 W16 O60 101.5(3)
O67 W16 O68 100.1(3)
O60 W16 O68 91.5(3)
O67 W16 O66 100.1(3)
O60 W16 O66 158.0(3)
O68 W16 O66 88.5(3)
O67 W16 O59 101.8(3)
O60 W16 O59 85.5(3)
O68 W16 O59 158.0(3)
O66 W16 O59 86.3(3)
O67 W16 O62 170.4(3)
O60 W16 O62 86.5(3)
O68 W16 O62 74.1(3)
O66 W16 O62 72.4(3)
O59 W16 O62 84.0(3)
O65 W17 O57 102.6(3)
O65 W17 O64 100.6(3)
O57 W17 O64 90.5(3)
O65 W17 O66 100.4(4)
O57 W17 O66 156.6(3)
O64 W17 O66 89.3(3)
O65 W17 O58 100.4(3)
O57 W17 O58 84.6(3)
O64 W17 O58 159.0(3)
O66 W17 O58 87.3(3)
O65 W17 O62 171.5(3)
O57 W17 O62 84.8(3)
O64 W17 O62 74.9(3)
O66 W17 O62 72.6(3)
O58 W17 O62 84.3(3)
O63 W18 O61 103.1(3)
O63 W18 O56 104.0(3)
O61 W18 O56 88.7(3)
O63 W18 O68 99.5(3)
O61 W18 O68 88.7(3)
O56 W18 O68 156.3(3)
O63 W18 O64 99.9(3)
O61 W18 O64 156.8(3)
O56 W18 O64 88.4(3)
O68 W18 O64 84.8(3)
O63 W18 O62 167.0(3)
O61 W18 O62 85.7(3)
O56 W18 O62 85.6(3)
O68 W18 O62 70.8(2)
O64 W18 O62 71.1(3)
O1 Fe1 O37 94.1(3)
O1 Fe1 O2 86.6(3)
O37 Fe1 O2 179.2(3)
O1 Fe1 O38 179.6(3)
O37 Fe1 O38 85.8(3)
O2 Fe1 O38 93.5(3)
O1 Fe1 O54 99.2(3)
O37 Fe1 O54 80.5(3)
O2 Fe1 O54 99.0(3)
O38 Fe1 O54 80.4(3)
O1 Fe1 O19 80.7(3)
O37 Fe1 O19 99.8(3)
O2 Fe1 O19 80.7(2)
O38 Fe1 O19 99.7(3)
O54 Fe1 O19 179.6(3)
O4 Mn1 O3 89.5(3)
O4 Mn1 O37 178.2(3)
O3 Mn1 O37 92.3(3)
O4 Mn1 O1H 87.5(3)
O3 Mn1 O1H 175.9(3)
O37 Mn1 O1H 90.8(3)
O4 Mn1 O20 80.4(3)
O3 Mn1 O20 79.5(3)
O37 Mn1 O20 99.9(3)
O1H Mn1 O20 97.2(3)
O4 Mn1 W4 32.7(2)
O3 Mn1 W4 84.1(2)
O37 Mn1 W4 147.5(2)
O1H Mn1 W4 91.8(2)
O20 Mn1 W4 47.63(17)
O4 Mn1 W3 84.2(2)
O3 Mn1 W3 32.2(2)
O37 Mn1 W3 97.3(2)
O1H Mn1 W3 144.5(2)
O20 Mn1 W3 47.34(17)
W4 Mn1 W3 63.61(3)
O4 Mn1 W11 145.9(2)
O3 Mn1 W11 96.4(2)
O37 Mn1 W11 33.9(2)
O1H Mn1 W11 87.7(2)
O20 Mn1 W11 133.73(17)
W4 Mn1 W11 178.60(5)
W3 Mn1 W11 117.46(4)
O6 Mn2 O5 89.3(3)
O6 Mn2 O38 91.6(3)
O5 Mn2 O38 177.7(3)
O6 Mn2 O1H 175.5(3)
O5 Mn2 O1H 86.7(3)
O38 Mn2 O1H 92.5(3)
O6 Mn2 O21 80.2(3)
O5 Mn2 O21 81.1(3)
O38 Mn2 O21 101.2(3)
O1H Mn2 O21 97.3(3)
O6 Mn2 W5 84.3(2)
O5 Mn2 W5 32.9(2)
O38 Mn2 W5 149.4(2)
O1H Mn2 W5 91.3(2)
O21 Mn2 W5 48.19(16)
O6 Mn2 W6 32.8(2)
O5 Mn2 W6 84.5(2)
O38 Mn2 W6 97.4(2)
O1H Mn2 W6 144.6(2)
O21 Mn2 W6 47.44(17)
W5 Mn2 W6 63.85(3)
O40 Mn3 O2 179.0(3)
O40 Mn3 O39 89.9(3)
O2 Mn3 O39 90.8(3)
O40 Mn3 O2H 86.7(3)
O2 Mn3 O2H 92.6(3)
O39 Mn3 O2H 176.0(3)
O40 Mn3 O55 80.7(3)
O2 Mn3 O55 100.1(3)
O39 Mn3 O55 80.5(3)
O2H Mn3 O55 96.9(3)
O40 Mn3 W15 84.7(2)
O2 Mn3 W15 96.3(2)
O39 Mn3 W15 32.7(2)
O2H Mn3 W15 144.5(2)
O55 Mn3 W15 47.76(17)
O40 Mn3 W14 32.8(2)
O2 Mn3 W14 148.0(2)
O39 Mn3 W14 84.3(2)
O2H Mn3 W14 91.7(2)
O55 Mn3 W14 47.92(17)
W15 Mn3 W14 63.66(3)
O40 Mn3 W1 144.9(2)
O2 Mn3 W1 34.39(19)
O39 Mn3 W1 94.7(2)
O2H Mn3 W1 89.3(2)
O55 Mn3 W1 134.42(17)
W15 Mn3 W1 116.58(4)
W14 Mn3 W1 177.32(5)
O35 Mn4 O1 177.5(3)
O35 Mn4 O36 89.9(3)
O1 Mn4 O36 92.4(3)
O35 Mn4 O2H 86.7(3)
O1 Mn4 O2H 90.9(3)
O36 Mn4 O2H 174.9(3)
O35 Mn4 O53 80.3(3)
O1 Mn4 O53 99.2(3)
O36 Mn4 O53 79.6(3)
O2H Mn4 O53 96.0(3)
O35 Mn4 W12 84.5(2)
O1 Mn4 W12 96.88(19)
O36 Mn4 W12 32.4(2)
O2H Mn4 W12 143.1(2)
O53 Mn4 W12 47.17(17)
O35 Mn4 W13 32.5(2)
O1 Mn4 W13 146.8(2)
O36 Mn4 W13 84.6(2)
O2H Mn4 W13 90.5(2)
O53 Mn4 W13 47.72(17)
W12 Mn4 W13 63.99(3)
O35 Mn4 W2 145.3(2)
O1 Mn4 W2 35.21(19)
O36 Mn4 W2 97.2(2)
O2H Mn4 W2 87.8(2)
O53 Mn4 W2 134.37(18)
W12 Mn4 W2 118.41(4)
W13 Mn4 W2 177.44(5)
O21 Si1 O20 110.1(3)
O21 Si1 O28 109.4(3)
O20 Si1 O28 109.4(3)
O21 Si1 O19 109.0(3)
O20 Si1 O19 108.7(3)
O28 Si1 O19 110.2(3)
O62 Si2 O55 109.4(3)
O62 Si2 O53 109.4(4)
O55 Si2 O53 110.4(3)
O62 Si2 O54 110.1(3)
O55 Si2 O54 108.8(4)
O53 Si2 O54 108.8(3)
Mn4 O1 Fe1 131.1(3)
Mn4 O1 W2 111.3(3)
Fe1 O1 W2 111.6(3)
Mn3 O2 W1 112.9(3)
Mn3 O2 Fe1 129.1(3)
W1 O2 Fe1 111.3(3)
W3 O3 Mn1 114.7(3)
W4 O4 Mn1 114.2(3)
W5 O5 Mn2 113.8(3)
W6 O6 Mn2 114.0(3)
W2 O13 W1 124.1(3)
W2 O14 W3 150.5(4)
W3 O15 W4 119.6(3)
W5 O16 W4 153.5(4)
W6 O17 W5 120.1(4)
W1 O18 W6 151.8(4)
Si1 O19 Fe1 125.0(3)
Si1 O19 W2 121.5(3)
Fe1 O19 W2 94.7(2)
Si1 O19 W1 121.7(3)
Fe1 O19 W1 94.7(2)
W2 O19 W1 90.9(2)
Si1 O20 Mn1 122.6(3)
Si1 O20 W3 126.6(3)
Mn1 O20 W3 89.7(2)
Si1 O20 W4 126.1(3)
Mn1 O20 W4 89.3(2)
W3 O20 W4 91.3(2)
Si1 O21 Mn2 122.3(3)
Si1 O21 W6 126.3(3)
Mn2 O21 W6 89.8(2)
Si1 O21 W5 127.2(3)
Mn2 O21 W5 89.0(2)
W6 O21 W5 91.1(2)
W2 O22 W8 149.2(3)
W8 O23 W3 154.9(4)
W9 O24 W4 150.7(4)
W9 O25 W5 150.6(4)
W7 O26 W6 154.2(4)
W1 O27 W7 149.0(4)
Si1 O28 W7 125.5(3)
Si1 O28 W8 125.5(4)
W7 O28 W8 93.3(2)
Si1 O28 W9 120.3(3)
W7 O28 W9 91.3(2)
W8 O28 W9 91.3(2)
W8 O30 W9 122.1(3)
W7 O32 W9 122.5(4)
W7 O34 W8 121.4(3)
W13 O35 Mn4 114.4(3)
W12 O36 Mn4 114.2(3)
Mn1 O37 W11 113.5(3)
Mn1 O37 Fe1 129.9(4)
W11 O37 Fe1 111.4(3)
Mn2 O38 W10 114.8(3)
Mn2 O38 Fe1 127.9(3)
W10 O38 Fe1 111.4(3)
W15 O39 Mn3 113.9(4)
W14 O40 Mn3 114.1(3)
W13 O42 W12 120.4(4)
W11 O44 W12 151.4(4)
W11 O46 W10 124.2(3)
W10 O48 W15 152.4(4)
W15 O50 W14 120.3(3)
W13 O52 W14 153.9(4)
Si2 O53 Mn4 122.6(4)
Si2 O53 W12 126.3(3)
Mn4 O53 W12 89.5(2)
Si2 O53 W13 126.2(4)
Mn4 O53 W13 89.2(2)
W12 O53 W13 92.0(2)
Si2 O54 Fe1 125.0(4)
Si2 O54 W11 121.5(3)
Fe1 O54 W11 94.7(2)
Si2 O54 W10 121.5(3)
Fe1 O54 W10 94.7(2)
W11 O54 W10 91.0(2)
Si2 O55 Mn3 122.0(4)
Si2 O55 W15 127.1(3)
Mn3 O55 W15 89.2(2)
Si2 O55 W14 127.1(4)
Mn3 O55 W14 89.1(2)
W15 O55 W14 90.7(2)
W18 O56 W13 149.6(4)
W17 O57 W12 154.1(4)
W11 O58 W17 149.7(4)
W10 O59 W16 149.3(4)
W16 O60 W15 152.9(4)
W18 O61 W14 151.2(4)
Si2 O62 W17 126.1(4)
Si2 O62 W16 125.3(4)
W17 O62 W16 93.4(2)
Si2 O62 W18 120.0(3)
W17 O62 W18 91.3(2)
W16 O62 W18 91.1(2)
W17 O64 W18 122.6(4)
W16 O66 W17 121.3(4)
W16 O68 W18 124.0(4)
Mn1 O1H Mn2 127.6(4)
Mn4 O2H Mn3 129.0(4)
C121 N101 C101 106.1(11)
C121 N101 C131 110.7(11)
C101 N101 C131 110.6(11)
C121 N101 C111 110.3(11)
C101 N101 C111 112.6(11)
C131 N101 C111 106.6(10)
N101 C101 C102 113.9(12)
C103 C102 C101 109.7(13)
C102 C103 C104 111.0(14)
C112 C111 N101 114.5(12)
C113 C112 C111 110.1(14)
C112 C113 C114 118.5(16)
N101 C121 C122 114.3(13)
C123 C122 C121 111.9(17)
C124 C123 C122 110(2)
N101 C131 C132 114.4(12)
C131 C132 C133 111.5(13)
C134 C133 C132 114.7(14)
C201 N201 C211 111.8(9)
C201 N201 C231 111.6(9)
C211 N201 C231 107.0(8)
C201 N201 C221 106.3(9)
C211 N201 C221 111.0(8)
C231 N201 C221 109.3(8)
N201 C201 C202 113.7(10)
C203 C202 C201 111.6(12)
C202 C203 C204 111.2(13)
N201 C211 C212 115.2(9)
C211 C212 C213 108.6(10)
C212 C213 C214 109.5(12)
N201 C221 C222 114.1(9)
C223 C222 C221 113.6(10)
C222 C223 C224 109.7(11)
N201 C231 C232 113.9(9)
C233 C232 C231 108.8(10)
C232 C233 C234 109.4(12)
C321 N301 C311 111.8(11)
C321 N301 C301 106.1(11)
C311 N301 C301 110.5(11)
C321 N301 C331 112.7(11)
C311 N301 C331 104.6(11)
C301 N301 C331 111.3(11)
N301 C301 C302 114.0(12)
C303 C302 C301 111.4(14)
C302 C303 C304 112.2(17)
C312 C311 N301 113.6(12)
C311 C312 C313 108.0(12)
C314 C313 C312 112.3(14)
N301 C321 C322 112.2(13)
C321 C322 C323 106.7(15)
C322 C323 C324 107.9(17)
N301 C331 C332 112.6(13)
C333 C332 C331 106.0(17)
C334 C333 C332 114(2)
C421 N401 C431 113.1(9)
C421 N401 C401 112.0(9)
C431 N401 C401 106.0(9)
C421 N401 C411 104.9(9)
C431 N401 C411 110.8(9)
C401 N401 C411 110.1(9)
C402 C401 N401 116.8(10)
C401 C402 C403 108.3(10)
C402 C403 C404 110.9(11)
C412 C411 N401 115.1(10)
C411 C412 C413 106.9(11)
C414 C413 C412 113.7(13)
N401 C421 C422 114.2(10)
C421 C422 C423 110.3(12)
C424 C423 C422 111.2(14)
C432 C431 N401 114.9(10)
C431 C432 C433 107.5(11)
C432 C433 C434 110.7(12)
C521 N501 C511 116(2)
C521 N501 C501 111.8(19)
C511 N501 C501 111.5(18)
C521 N501 C531 112.3(19)
C511 N501 C531 105.0(18)
C501 N501 C531 98.7(17)
C502 C501 N501 109(2)
C501 C502 C503 115(2)
C504 C503 C502 128(3)
C512 C511 N501 113(2)
C513 C512 C511 110(2)
C514 C513 C512 117(2)
C522 C521 N501 112(2)
C521 C522 C523 111(2)
C524 C523 C522 107(2)
C532 C531 N501 116(2)
C531 C532 C533 107(2)
C532 C533 C534 105(2)
C621 N601 C631 113(3)
C621 N601 C601 103(3)
C631 N601 C601 112(2)
C621 N601 C611 114(2)
C631 N601 C611 109(2)
C601 N601 C611 105(2)
C602 C601 N601 112(3)
C601 C602 C603 108(3)
C604 C603 C602 90(3)
N601 C611 C612 98(2)
C611 C612 C613 89(2)
C611 C612 C622 100(2)
C613 C612 C622 166(3)
C614 C613 C612 95(2)
N601 C621 C622 104(3)
C621 C622 C623 100(3)
C621 C622 C612 99(2)
C623 C622 C612 146(3)
C622 C623 C624 103(2)
C632 C631 N601 111(3)
C631 C632 C633 107(3)
C634 C633 C632 108(3)
C731 N701 C721 111.9(13)
C731 N701 C701 112.4(13)
C721 N701 C701 105.2(10)
C731 N701 C711 106.2(13)
C721 N701 C711 110.6(11)
C701 N701 C711 110.7(11)
N701 C701 C702 115.4(11)
C701 C702 C703 106.1(12)
C702 C703 C704 109.4(13)
C712 C711 N701 114.9(14)
C711 C712 C713 113.6(16)
C714 C713 C712 109.5(18)
C722 C721 N701 115.0(11)
C721 C722 C723 109.3(11)
C722 C723 C724 111.3(12)
C732 C731 N701 113.2(19)
C731 C732 C733 104.7(19)
C734 C733 C732 108.7(18)
C12 C11 Cl11 115.4(18)
C11 C12 Cl12 112.5(17)
C22 C21 Cl21 115.8(11)
C21 C22 Cl22 112.7(11)
C32 C31 Cl31 127(3)
C31 C32 Cl32 119(3)
C42 C41 Cl41 99(3)
C41 C42 Cl42 106(3)

loop_
_geom_bond_atom_site_label_1
_geom_bond_atom_site_label_2
_geom_bond_distance
W1 O7 1.714(7)
W1 O27 1.870(7)
W1 O18 1.882(7)
W1 O13 1.935(6)
W1 O2 1.978(6)
W1 O19 2.382(6)
W1 Mn3 3.2256(15)
W2 O8 1.714(7)
W2 O22 1.858(6)
W2 O14 1.898(6)
W2 O13 1.907(6)
W2 O1 1.984(6)
W2 O19 2.378(6)
W2 Mn4 3.2051(15)
W3 O9 1.716(7)
W3 O3 1.855(7)
W3 O15 1.922(6)
W3 O14 1.930(6)
W3 O23 1.959(7)
W3 O20 2.326(6)
W3 Mn1 3.1631(15)
W4 O10 1.720(7)
W4 O4 1.872(7)
W4 O16 1.926(7)
W4 O15 1.931(7)
W4 O24 1.943(7)
W4 O20 2.333(6)
W4 Mn1 3.1583(15)
W5 O11 1.718(7)
W5 O5 1.873(7)
W5 O16 1.919(7)
W5 O17 1.934(7)
W5 O25 1.976(7)
W5 O21 2.354(6)
W5 Mn2 3.1573(15)
W6 O12 1.715(7)
W6 O6 1.872(7)
W6 O17 1.919(7)
W6 O18 1.944(6)
W6 O26 1.973(7)
W6 O21 2.326(6)
W6 Mn2 3.1584(15)
W7 O33 1.715(7)
W7 O26 1.880(7)
W7 O32 1.901(7)
W7 O34 1.932(7)
W7 O27 1.956(6)
W7 O28 2.322(6)
W8 O29 1.702(7)
W8 O23 1.880(7)
W8 O30 1.886(7)
W8 O34 1.942(7)
W8 O22 1.981(6)
W8 O28 2.324(6)
W9 O31 1.729(7)
W9 O25 1.863(7)
W9 O24 1.880(7)
W9 O32 1.940(7)
W9 O30 1.966(7)
W9 O28 2.386(6)
W10 O47 1.716(7)
W10 O59 1.875(7)
W10 O48 1.883(6)
W10 O46 1.921(7)
W10 O38 1.962(6)
W10 O54 2.387(6)
W11 O45 1.728(7)
W11 O58 1.872(7)
W11 O44 1.892(7)
W11 O46 1.920(7)
W11 O37 1.967(7)
W11 O54 2.374(6)
W11 Mn1 3.2368(15)
W12 O43 1.726(7)
W12 O36 1.853(7)
W12 O42 1.930(7)
W12 O44 1.935(7)
W12 O57 1.967(7)
W12 O53 2.313(6)
W12 Mn4 3.1536(15)
W13 O41 1.721(7)
W13 O35 1.869(7)
W13 O52 1.912(7)
W13 O42 1.928(7)
W13 O56 1.963(7)
W13 O53 2.341(6)
W13 Mn4 3.1644(15)
W14 O51 1.701(7)
W14 O40 1.870(7)
W14 O50 1.922(7)
W14 O52 1.933(7)
W14 O61 1.965(7)
W14 O55 2.340(6)
W14 Mn3 3.1524(15)
W15 O49 1.706(8)
W15 O39 1.861(7)
W15 O50 1.910(7)
W15 O48 1.940(6)
W15 O60 1.974(7)
W15 O55 2.333(6)
W15 Mn3 3.1503(15)
W16 O67 1.719(7)
W16 O60 1.879(7)
W16 O68 1.891(7)
W16 O66 1.928(8)
W16 O59 1.951(7)
W16 O62 2.318(6)
W17 O65 1.711(8)
W17 O57 1.887(7)
W17 O64 1.895(7)
W17 O66 1.934(8)
W17 O58 1.953(7)
W17 O62 2.306(6)
W18 O63 1.712(7)
W18 O61 1.866(7)
W18 O56 1.875(7)
W18 O68 1.942(7)
W18 O64 1.961(7)
W18 O62 2.422(6)
Fe1 O1 1.973(7)
Fe1 O37 1.984(6)
Fe1 O2 1.989(6)
Fe1 O38 2.001(6)
Fe1 O54 2.054(6)
Fe1 O19 2.061(6)
Mn1 O4 1.890(7)
Mn1 O3 1.901(7)
Mn1 O37 1.903(7)
Mn1 O1H 1.961(7)
Mn1 O20 2.155(6)
Mn2 O6 1.893(7)
Mn2 O5 1.896(7)
Mn2 O38 1.898(6)
Mn2 O1H 1.965(7)
Mn2 O21 2.146(6)
Mn3 O40 1.888(7)
Mn3 O2 1.892(6)
Mn3 O39 1.898(7)
Mn3 O2H 1.963(7)
Mn3 O55 2.150(7)
Mn4 O35 1.896(7)
Mn4 O1 1.898(6)
Mn4 O36 1.903(7)
Mn4 O2H 1.956(7)
Mn4 O53 2.162(6)
Si1 O21 1.611(6)
Si1 O20 1.618(6)
Si1 O28 1.623(6)
Si1 O19 1.647(6)
Si2 O62 1.612(7)
Si2 O55 1.613(7)
Si2 O53 1.624(7)
Si2 O54 1.654(6)
N101 C121 1.509(18)
N101 C101 1.504(19)
N101 C131 1.514(18)
N101 C111 1.539(17)
C101 C102 1.55(2)
C102 C103 1.53(2)
C103 C104 1.57(2)
C111 C112 1.53(2)
C112 C113 1.51(2)
C113 C114 1.54(3)
C121 C122 1.52(2)
C122 C123 1.52(3)
C123 C124 1.51(4)
C131 C132 1.52(2)
C132 C133 1.58(2)
C133 C134 1.48(2)
N201 C201 1.515(15)
N201 C211 1.520(14)
N201 C231 1.524(14)
N201 C221 1.543(15)
C201 C202 1.533(19)
C202 C203 1.53(2)
C203 C204 1.55(2)
C211 C212 1.532(16)
C212 C213 1.552(19)
C213 C214 1.58(2)
C221 C222 1.547(16)
C222 C223 1.492(18)
C223 C224 1.546(19)
C231 C232 1.541(16)
C232 C233 1.511(19)
C233 C234 1.57(2)
N301 C321 1.523(19)
N301 C311 1.526(18)
N301 C301 1.535(18)
N301 C331 1.547(19)
C301 C302 1.55(2)
C302 C303 1.51(2)
C303 C304 1.54(3)
C311 C312 1.51(2)
C312 C313 1.56(2)
C313 C314 1.54(2)
C321 C322 1.55(2)
C322 C323 1.55(3)
C323 C324 1.57(3)
C331 C332 1.58(2)
C332 C333 1.57(3)
C333 C334 1.50(3)
N401 C421 1.519(15)
N401 C431 1.531(15)
N401 C401 1.532(16)
N401 C411 1.545(16)
C401 C402 1.522(17)
C402 C403 1.528(18)
C403 C404 1.54(2)
C411 C412 1.520(18)
C412 C413 1.56(2)
C413 C414 1.51(2)
C421 C422 1.533(19)
C422 C423 1.57(2)
C423 C424 1.54(2)
C431 C432 1.518(18)
C432 C433 1.543(19)
C433 C434 1.56(2)
N501 C521 1.44(3)
N501 C511 1.55(3)
N501 C501 1.65(3)
N501 C531 1.68(3)
C501 C502 1.51(3)
C502 C503 1.51(3)
C503 C504 1.34(3)
C511 C512 1.51(3)
C512 C513 1.51(3)
C513 C514 1.47(3)
C521 C522 1.35(3)
C522 C523 1.79(3)
C523 C524 1.46(3)
C531 C532 1.43(3)
C532 C533 1.49(3)
C533 C534 1.71(4)
N601 C621 1.52(4)
N601 C631 1.54(4)
N601 C601 1.55(4)
N601 C611 1.62(4)
C601 C602 1.47(4)
C602 C603 1.75(4)
C603 C604 1.31(4)
C611 C612 1.78(4)
C612 C613 1.73(4)
C612 C622 2.04(5)
C613 C614 1.65(4)
C621 C622 1.57(4)
C622 C623 1.65(4)
C623 C624 1.74(4)
C631 C632 1.49(4)
C632 C633 1.60(4)
C633 C634 1.55(4)
N701 C731 1.48(2)
N701 C721 1.519(17)
N701 C701 1.525(18)
N701 C711 1.62(2)
C701 C702 1.536(19)
C702 C703 1.55(2)
C703 C704 1.60(2)
C711 C712 1.47(2)
C712 C713 1.59(3)
C713 C714 1.48(3)
C721 C722 1.512(18)
C722 C723 1.543(19)
C723 C724 1.56(2)
C731 C732 1.47(3)
C732 C733 1.69(3)
C733 C734 1.57(3)
C11 C12 1.50(3)
C11 Cl11 1.73(3)
C12 Cl12 1.83(2)
C21 C22 1.49(2)
C21 Cl21 1.740(16)
C22 Cl22 1.791(16)
C31 C32 1.31(4)
C31 Cl31 1.76(3)
C32 Cl32 1.73(3)
C41 C42 1.45(5)
C41 Cl41 1.79(4)
C42 Cl42 1.90(4)

loop_
_geom_torsion_atom_site_label_1
_geom_torsion_atom_site_label_2
_geom_torsion_atom_site_label_3
_geom_torsion_atom_site_label_4
_geom_torsion
O36 Mn4 O1 Fe1 111.1(5)
O2H Mn4 O1 Fe1 -65.0(5)
O53 Mn4 O1 Fe1 31.2(5)
W12 Mn4 O1 Fe1 78.9(4)
W13 Mn4 O1 Fe1 27.3(7)
W2 Mn4 O1 Fe1 -149.8(7)
O36 Mn4 O1 W2 -99.1(3)
O2H Mn4 O1 W2 84.8(3)
O53 Mn4 O1 W2 -178.9(3)
W12 Mn4 O1 W2 -131.3(3)
W13 Mn4 O1 W2 177.15(10)
O39 Mn3 O2 W1 97.2(4)
O2H Mn3 O2 W1 -84.9(4)
O55 Mn3 O2 W1 177.6(3)
W15 Mn3 O2 W1 129.5(3)
W14 Mn3 O2 W1 177.74(11)
O39 Mn3 O2 Fe1 -114.4(5)
O2H Mn3 O2 Fe1 63.5(5)
O55 Mn3 O2 Fe1 -34.0(5)
W15 Mn3 O2 Fe1 -82.1(4)
W14 Mn3 O2 Fe1 -33.9(7)
W1 Mn3 O2 Fe1 148.4(7)
O9 W3 O3 Mn1 -172.9(4)
O15 W3 O3 Mn1 -73.2(4)
O14 W3 O3 Mn1 85.6(4)
O23 W3 O3 Mn1 10.9(9)
O20 W3 O3 Mn1 0.4(3)
O10 W4 O4 Mn1 173.1(4)
O16 W4 O4 Mn1 -85.0(4)
O15 W4 O4 Mn1 73.8(4)
O24 W4 O4 Mn1 -8.9(10)
O20 W4 O4 Mn1 0.4(3)
O3 Mn1 O4 W4 -79.9(4)
O1H Mn1 O4 W4 97.3(4)
O20 Mn1 O4 W4 -0.5(3)
W3 Mn1 O4 W4 -48.1(3)
W11 Mn1 O4 W4 179.34(9)
O11 W5 O5 Mn2 -174.0(4)
O16 W5 O5 Mn2 83.9(4)
O17 W5 O5 Mn2 -73.3(4)
O25 W5 O5 Mn2 7.6(11)
O21 W5 O5 Mn2 -0.4(3)
O6 Mn2 O5 W5 80.7(4)
O1H Mn2 O5 W5 -97.4(4)
O21 Mn2 O5 W5 0.4(4)
W6 Mn2 O5 W5 48.2(3)
O12 W6 O6 Mn2 173.7(4)
O17 W6 O6 Mn2 73.8(4)
O18 W6 O6 Mn2 -84.9(4)
O26 W6 O6 Mn2 -13.0(9)
O21 W6 O6 Mn2 -0.1(3)
O5 Mn2 O6 W6 -81.0(4)
O38 Mn2 O6 W6 101.1(4)
O21 Mn2 O6 W6 0.1(3)
W5 Mn2 O6 W6 -48.4(3)
O8 W2 O14 W3 -134.8(7)
O22 W2 O14 W3 -30.0(8)
O13 W2 O14 W3 53.8(12)
O1 W2 O14 W3 131.3(8)
O19 W2 O14 W3 58.2(7)
Mn4 W2 O14 W3 160.7(7)
O7 W1 O18 W6 133.4(8)
O27 W1 O18 W6 29.4(8)
O13 W1 O18 W6 -51.5(12)
O2 W1 O18 W6 -131.4(8)
O19 W1 O18 W6 -58.2(8)
Mn3 W1 O18 W6 -159.3(7)
O21 Si1 O19 Fe1 60.1(5)
O20 Si1 O19 Fe1 -59.9(5)
O28 Si1 O19 Fe1 -179.8(4)
O21 Si1 O19 W2 -176.8(3)
O20 Si1 O19 W2 63.1(4)
O28 Si1 O19 W2 -56.7(5)
O21 Si1 O19 W1 -63.2(4)
O20 Si1 O19 W1 176.7(3)
O28 Si1 O19 W1 56.9(5)
O21 Si1 O20 Mn1 -60.3(5)
O28 Si1 O20 Mn1 179.4(4)
O19 Si1 O20 Mn1 59.1(5)
O21 Si1 O20 W3 -178.2(4)
O28 Si1 O20 W3 61.5(5)
O19 Si1 O20 W3 -58.9(5)
O21 Si1 O20 W4 56.5(5)
O28 Si1 O20 W4 -63.8(5)
O19 Si1 O20 W4 175.8(4)
O20 Si1 O21 Mn2 61.1(5)
O28 Si1 O21 Mn2 -178.6(4)
O19 Si1 O21 Mn2 -58.0(5)
O20 Si1 O21 W6 178.4(4)
O28 Si1 O21 W6 -61.4(5)
O19 Si1 O21 W6 59.2(5)
O20 Si1 O21 W5 -55.8(5)
O28 Si1 O21 W5 64.5(5)
O19 Si1 O21 W5 -174.9(4)
O8 W2 O22 W8 133.6(7)
O14 W2 O22 W8 30.6(8)
O13 W2 O22 W8 -126.9(8)
O1 W2 O22 W8 -47.1(13)
O19 W2 O22 W8 -54.1(8)
Mn4 W2 O22 W8 170.58(15)
O29 W8 O23 W3 132.7(9)
O30 W8 O23 W3 -126.4(9)
O34 W8 O23 W3 -33.1(14)
O22 W8 O23 W3 32.7(9)
O28 W8 O23 W3 -52.0(9)
O31 W9 O24 W4 -127.2(8)
O25 W9 O24 W4 -23.6(8)
O32 W9 O24 W4 63.5(12)
O30 W9 O24 W4 135.5(8)
O28 W9 O24 W4 63.5(8)
O31 W9 O25 W5 128.5(8)
O24 W9 O25 W5 26.5(8)
O32 W9 O25 W5 -130.3(8)
O30 W9 O25 W5 -52.0(13)
O28 W9 O25 W5 -58.4(8)
O33 W7 O26 W6 -131.7(9)
O32 W7 O26 W6 127.4(9)
O34 W7 O26 W6 39.1(14)
O27 W7 O26 W6 -31.8(9)
O28 W7 O26 W6 53.3(9)
O7 W1 O27 W7 -131.9(7)
O18 W1 O27 W7 -28.0(7)
O13 W1 O27 W7 128.4(8)
O2 W1 O27 W7 55.1(13)
O19 W1 O27 W7 56.1(7)
Mn3 W1 O27 W7 -179.72(12)
O21 Si1 O28 W7 57.3(5)
O20 Si1 O28 W7 178.0(4)
O19 Si1 O28 W7 -62.6(5)
O21 Si1 O28 W8 -176.2(4)
O20 Si1 O28 W8 -55.5(5)
O19 Si1 O28 W8 63.9(5)
O21 Si1 O28 W9 -59.4(5)
O20 Si1 O28 W9 61.3(5)
O19 Si1 O28 W9 -179.2(3)
O29 W8 O30 W9 -173.9(4)
O23 W8 O30 W9 83.2(4)
O34 W8 O30 W9 -73.1(4)
O22 W8 O30 W9 5.2(11)
O28 W8 O30 W9 -1.3(4)
O41 W13 O35 Mn4 173.2(4)
O52 W13 O35 Mn4 -84.1(4)
O42 W13 O35 Mn4 72.9(4)
O56 W13 O35 Mn4 -5.4(10)
O53 W13 O35 Mn4 0.6(3)
O36 Mn4 O35 W13 -80.1(4)
O2H Mn4 O35 W13 96.1(4)
O53 Mn4 O35 W13 -0.6(3)
W12 Mn4 O35 W13 -48.0(3)
W2 Mn4 O35 W13 177.38(9)
O43 W12 O36 Mn4 -172.9(4)
O42 W12 O36 Mn4 -72.8(4)
O44 W12 O36 Mn4 85.2(4)
O57 W12 O36 Mn4 11.7(10)
O53 W12 O36 Mn4 0.2(3)
O6 Mn2 O38 W10 97.0(4)
O1H Mn2 O38 W10 -84.7(4)
O21 Mn2 O38 W10 177.3(3)
W5 Mn2 O38 W10 178.52(11)
W6 Mn2 O38 W10 129.4(3)
O6 Mn2 O38 Fe1 -112.7(4)
O1H Mn2 O38 Fe1 65.5(4)
O21 Mn2 O38 Fe1 -32.4(5)
W5 Mn2 O38 Fe1 -31.2(7)
W6 Mn2 O38 Fe1 -80.3(4)
O49 W15 O39 Mn3 173.3(4)
O50 W15 O39 Mn3 73.1(4)
O48 W15 O39 Mn3 -84.5(4)
O60 W15 O39 Mn3 -11.2(10)
O55 W15 O39 Mn3 -0.3(3)
O40 Mn3 O39 W15 -80.3(4)
O2 Mn3 O39 W15 100.4(4)
O55 Mn3 O39 W15 0.3(3)
W14 Mn3 O39 W15 -47.9(3)
W1 Mn3 O39 W15 134.6(3)
O51 W14 O40 Mn3 -173.7(4)
O50 W14 O40 Mn3 -72.2(4)
O52 W14 O40 Mn3 85.2(4)
O61 W14 O40 Mn3 14.3(10)
O55 W14 O40 Mn3 0.7(3)
O39 Mn3 O40 W14 79.6(4)
O2H Mn3 O40 W14 -98.3(4)
O55 Mn3 O40 W14 -0.8(3)
W15 Mn3 O40 W14 47.3(3)
W1 Mn3 O40 W14 177.70(10)
O45 W11 O44 W12 -133.4(8)
O58 W11 O44 W12 -29.1(8)
O46 W11 O44 W12 50.8(12)
O37 W11 O44 W12 131.6(8)
O54 W11 O44 W12 58.3(8)
Mn1 W11 O44 W12 160.3(7)
O47 W10 O48 W15 131.4(8)
O59 W10 O48 W15 27.6(8)
O46 W10 O48 W15 -52.0(13)
O38 W10 O48 W15 -132.6(8)
O54 W10 O48 W15 -59.4(8)
O62 Si2 O53 Mn4 178.5(4)
O55 Si2 O53 Mn4 -61.0(5)
O54 Si2 O53 Mn4 58.2(5)
O62 Si2 O53 W12 61.2(5)
O55 Si2 O53 W12 -178.3(4)
O54 Si2 O53 W12 -59.0(5)
O62 Si2 O53 W13 -65.0(5)
O55 Si2 O53 W13 55.5(5)
O54 Si2 O53 W13 174.7(4)
O62 Si2 O54 Fe1 -179.9(4)
O55 Si2 O54 Fe1 60.3(5)
O53 Si2 O54 Fe1 -60.0(5)
O62 Si2 O54 W11 -56.6(5)
O55 Si2 O54 W11 -176.4(3)
O53 Si2 O54 W11 63.3(5)
O62 Si2 O54 W10 56.9(5)
O55 Si2 O54 W10 -62.9(4)
O53 Si2 O54 W10 176.8(3)
O62 Si2 O55 Mn3 -178.8(4)
O53 Si2 O55 Mn3 60.7(5)
O54 Si2 O55 Mn3 -58.6(5)
O62 Si2 O55 W15 -61.9(5)
O53 Si2 O55 W15 177.6(4)
O54 Si2 O55 W15 58.3(5)
O62 Si2 O55 W14 64.4(5)
O53 Si2 O55 W14 -56.0(5)
O54 Si2 O55 W14 -175.3(4)
O63 W18 O56 W13 -127.0(8)
O61 W18 O56 W13 -23.8(8)
O68 W18 O56 W13 60.1(12)
O64 W18 O56 W13 133.2(8)
O62 W18 O56 W13 62.0(8)
O65 W17 O57 W12 131.2(9)
O64 W17 O57 W12 -127.8(9)
O66 W17 O57 W12 -38.4(14)
O58 W17 O57 W12 31.7(9)
O62 W17 O57 W12 -53.0(9)
O45 W11 O58 W17 133.1(8)
O44 W11 O58 W17 28.9(8)
O46 W11 O58 W17 -128.0(8)
O37 W11 O58 W17 -51.3(14)
O54 W11 O58 W17 -55.4(8)
Mn1 W11 O58 W17 173.02(14)
O47 W10 O59 W16 -130.9(8)
O48 W10 O59 W16 -26.3(8)
O46 W10 O59 W16 130.0(8)
O38 W10 O59 W16 56.0(14)
O54 W10 O59 W16 57.7(8)
O67 W16 O60 W15 -134.4(8)
O68 W16 O60 W15 124.9(9)
O66 W16 O60 W15 35.3(14)
O59 W16 O60 W15 -33.2(8)
O62 W16 O60 W15 51.0(8)
O63 W18 O61 W14 130.4(8)
O56 W18 O61 W14 26.3(8)
O68 W18 O61 W14 -130.2(8)
O64 W18 O61 W14 -56.6(13)
O62 W18 O61 W14 -59.3(8)
O55 Si2 O62 W17 -177.4(4)
O53 Si2 O62 W17 -56.3(5)
O54 Si2 O62 W17 63.2(5)
O55 Si2 O62 W16 55.3(5)
O53 Si2 O62 W16 176.4(4)
O54 Si2 O62 W16 -64.1(5)
O55 Si2 O62 W18 -60.4(5)
O53 Si2 O62 W18 60.7(5)
O54 Si2 O62 W18 -179.8(3)
O65 W17 O64 W18 -173.8(5)
O57 W17 O64 W18 83.3(5)
O66 W17 O64 W18 -73.3(5)
O58 W17 O64 W18 7.2(12)
O62 W17 O64 W18 -1.2(4)
O67 W16 O68 W18 174.6(5)
O60 W16 O68 W18 -83.4(5)
O66 W16 O68 W18 74.6(5)
O59 W16 O68 W18 -1.6(11)
O62 W16 O68 W18 2.5(4)
C121 N101 C101 C102 176.8(12)
C131 N101 C101 C102 -63.1(15)
C111 N101 C101 C102 56.1(15)
N101 C101 C102 C103 179.3(12)
C101 C102 C103 C104 177.3(14)
C121 N101 C111 C112 -56.4(15)
C101 N101 C111 C112 61.9(15)
C131 N101 C111 C112 -176.7(12)
N101 C111 C112 C113 -168.4(12)
C111 C112 C113 C114 -61(2)
C101 N101 C121 C122 177.4(13)
C131 N101 C121 C122 57.3(16)
C111 N101 C121 C122 -60.5(16)
N101 C121 C122 C123 179.1(16)
C121 C122 C123 C124 -178(2)
C121 N101 C131 C132 63.3(15)
C101 N101 C131 C132 -54.1(15)
C111 N101 C131 C132 -176.8(11)
N101 C131 C132 C133 -161.4(12)
C131 C132 C133 C134 68.4(18)
C211 N201 C201 C202 -62.9(13)
C231 N201 C201 C202 56.9(13)
C221 N201 C201 C202 175.9(10)
N201 C201 C202 C203 -176.5(11)
C201 C202 C203 C204 175.2(13)
C201 N201 C211 C212 -69.5(12)
C231 N201 C211 C212 168.1(9)
C221 N201 C211 C212 49.0(12)
N201 C211 C212 C213 -179.3(10)
C211 C212 C213 C214 -177.2(11)
C201 N201 C221 C222 178.7(9)
C211 N201 C221 C222 57.0(12)
C231 N201 C221 C222 -60.7(12)
N201 C221 C222 C223 105.2(12)
C221 C222 C223 C224 -177.1(10)
C201 N201 C231 C232 49.6(12)
C211 N201 C231 C232 172.2(9)
C221 N201 C231 C232 -67.7(11)
N201 C231 C232 C233 175.1(10)
C231 C232 C233 C234 -172.7(11)
C321 N301 C301 C302 -170.5(12)
C311 N301 C301 C302 -49.1(15)
C331 N301 C301 C302 66.6(15)
N301 C301 C302 C303 -165.7(13)
C301 C302 C303 C304 -176.8(15)
C321 N301 C311 C312 55.5(15)
C301 N301 C311 C312 -62.4(15)
C331 N301 C311 C312 177.8(12)
N301 C311 C312 C313 166.5(12)
C311 C312 C313 C314 -75.6(16)
C311 N301 C321 C322 66.8(16)
C301 N301 C321 C322 -172.7(12)
C331 N301 C321 C322 -50.6(16)
N301 C321 C322 C323 -175.2(13)
C321 C322 C323 C324 -177.3(16)
C321 N301 C331 C332 -55.1(16)
C311 N301 C331 C332 -176.7(13)
C301 N301 C331 C332 64.0(16)
N301 C331 C332 C333 179.2(15)
C331 C332 C333 C334 -69(2)
C421 N401 C401 C402 -63.0(13)
C431 N401 C401 C402 173.2(10)
C411 N401 C401 C402 53.3(13)
N401 C401 C402 C403 175.2(10)
C401 C402 C403 C404 -87.7(13)
C421 N401 C411 C412 177.1(10)
C431 N401 C411 C412 -60.5(13)
C401 N401 C411 C412 56.4(13)
N401 C411 C412 C413 172.6(10)
C411 C412 C413 C414 173.0(13)
C431 N401 C421 C422 50.4(14)
C401 N401 C421 C422 -69.4(13)
C411 N401 C421 C422 171.2(10)
N401 C421 C422 C423 161.0(11)
C421 C422 C423 C424 -76.0(16)
C421 N401 C431 C432 64.3(13)
C401 N401 C431 C432 -172.5(10)
C411 N401 C431 C432 -53.1(13)
N401 C431 C432 C433 -167.7(10)
C431 C432 C433 C434 -170.0(12)
C521 N501 C501 C502 66(3)
C511 N501 C501 C502 -65(3)
C531 N501 C501 C502 -175(2)
N501 C501 C502 C503 175(2)
C501 C502 C503 C504 167(3)
C521 N501 C511 C512 -170(2)
C501 N501 C511 C512 -41(3)
C531 N501 C511 C512 65(2)
N501 C511 C512 C513 177.6(19)
C511 C512 C513 C514 175(2)
C511 N501 C521 C522 -60(3)
C501 N501 C521 C522 170(2)
C531 N501 C521 C522 60(3)
N501 C521 C522 C523 -164.5(19)
C521 C522 C523 C524 163(2)
C521 N501 C531 C532 46(3)
C511 N501 C531 C532 173(2)
C501 N501 C531 C532 -72(3)
N501 C531 C532 C533 -179(2)
C531 C532 C533 C534 172(2)
C621 N601 C601 C602 174(3)
C631 N601 C601 C602 52(4)
C611 N601 C601 C602 -66(3)
N601 C601 C602 C603 -171(2)
C601 C602 C603 C604 -106(3)
C621 N601 C611 C612 -43(3)
C631 N601 C611 C612 84(3)
C601 N601 C611 C612 -156(2)
N601 C611 C612 C613 -176(2)
N601 C611 C612 C622 14(2)
C611 C612 C613 C614 -178(2)
C622 C612 C613 C614 -44(11)
C631 N601 C621 C622 -69(3)
C601 N601 C621 C622 170(2)
C611 N601 C621 C622 57(3)
N601 C621 C622 C623 172(2)
N601 C621 C622 C612 -36(3)
C621 C622 C623 C624 -179(2)
C612 C622 C623 C624 58(5)
C621 N601 C631 C632 -54(4)
C601 N601 C631 C632 61(4)
C611 N601 C631 C632 177(3)
N601 C631 C632 C633 175(2)
C631 C632 C633 C634 -175(3)
C731 N701 C701 C702 -58.5(17)
C721 N701 C701 C702 179.5(11)
C711 N701 C701 C702 59.9(15)
N701 C701 C702 C703 -162.9(11)
C701 C702 C703 C704 -172.7(12)
C731 N701 C711 C712 163.6(15)
C721 N701 C711 C712 -74.8(17)
C701 N701 C711 C712 41.4(18)
N701 C711 C712 C713 178.9(14)
C711 C712 C713 C714 60(2)
C731 N701 C721 C722 47.6(17)
C701 N701 C721 C722 170.0(10)
C711 N701 C721 C722 -70.5(14)
N701 C721 C722 C723 -177.5(11)
C721 C722 C723 C724 65.0(15)
C721 N701 C731 C732 55(2)
C701 N701 C731 C732 -63(2)
C711 N701 C731 C732 176.2(17)
N701 C731 C732 C733 -176.1(16)
C731 C732 C733 C734 -74(2)
Cl11 C11 C12 Cl12 -66(2)
Cl21 C21 C22 Cl22 -56.6(14)
Cl31 C31 C32 Cl32 33(4)
Cl41 C41 C42 Cl42 -67(3)
